data_2000884
loop_
_publ_author_name
'Jones, P. G.'
'Kirby, A. J.'
'Parker, J. K.'

_publ_section_title
;
 Bond length and reactivity. Structures of the 4-phenylbenzoate esters
 of <i>cis</i>- and <i>trans</i>-4-<i>tert</i>-butylcyclohexanol
;
_journal_issue 5
_journal_name_full 'Acta Crystallographica Section C'
_journal_page_first 844
_journal_page_last 847
_journal_paper_doi 10.1107/S0108270191012209
_journal_volume 48
_journal_year 1992
_chemical_formula_sum 'C23 H28 O2'
_chemical_formula_weight 336.48
_space_group_IT_number 14
_space_group_name_Hall '-P 2yn'
_space_group_name_H-M_alt 'P 1 21/n 1'
_symmetry_cell_setting monoclinic
_symmetry_space_group_name_Hall '-P 2yn'
_symmetry_space_group_name_H-M 'P 1 21/n 1'
_cell_angle_alpha 90
_cell_angle_beta 92.64(3)
_cell_angle_gamma 90
_cell_formula_units_Z 4
_cell_length_a 6.376(2)
_cell_length_b 14.317(7)
_cell_length_c 21.792(8)
_cell_volume 1987.2(14)
_diffrn_radiation_type Mo
_diffrn_radiation_wavelength 0.71069
_exptl_absorpt_coefficient_mu 0.07
_exptl_crystal_density_diffrn 1.125
_exptl_crystal_F_000 728
_cod_data_source_file ha0055.cif
_cod_data_source_block ha0055a
_cod_original_cell_volume 1987
_cod_database_code 2000884

loop_
_space_group_symop_id
_space_group_symop_operation_xyz
1 x,y,z
2 -x+1/2,y+1/2,-z+1/2
3 -x,-y,-z
4 x+1/2,-y+1/2,z+1/2

loop_
_atom_site_label
_atom_site_fract_x
_atom_site_fract_y
_atom_site_fract_z
_atom_site_U_iso_or_equiv
C(1) .4307(3) .66310(10) .29960(10) .0680(10)
O(1) .5420(2) .74260(10) .29760(10) .0650(10)
O(2) .2645(2) .65170(10) .27200(10) .1000(10)
C(11) .4558(3) .81720(10) .25800(10) .0730(10)
C(12) .2923(3) .87100(10) .29100(10) .0780(10)
C(13) .3841(3) .92910(10) .34390(10) .0710(10)
C(14) .5569(2) .99500(10) .32410(10) .0610(10)
C(15) .7261(2) .93590(10) .29570(10) .0670(10)
C(16) .6401(3) .87810(10) .24210(10) .0780(10)
C(17) .6397(3) 1.06440(10) .37380(10) .0730(10)
C(18) .4581(4) 1.1225(2) .39690(10) .1140(10)
C(19) .7950(4) 1.1321(2) .3463(2) .1120(10)
C(20) .7517(4) 1.0149(2) .42830(10) .1090(10)
C(21) .5331(2) .59150(10) .34000(10) .0570(10)
C(22) .7370(2) .59960(10) .36440(10) .0610(10)
C(23) .8213(2) .53160(10) .40320(10) .0600(10)
C(24) .7044(2) .45370(10) .41880(10) .0540(10)
C(25) .5010(2) .44610(10) .39330(10) .0630(10)
C(26) .4169(2) .51340(10) .35500(10) .0650(10)
C(31) .7910(2) .38050(10) .46090(10) .0570(10)
C(32) .6722(3) .34630(10) .50830(10) .0700(10)
C(33) .7498(4) .27660(10) .54660(10) .0870(10)
C(34) .9436(4) .23910(10) .53860(10) .0920(10)
C(35) 1.0636(3) .27170(10) .49230(10) .0910(10)
C(36) .9872(3) .34220(10) .45370(10) .0740(10)
H(11) .3937 .7901 .2212 ?
H(12A) .1932 .8272 .3063 ?
H(12B) .2175 .9121 .2630 ?
H(13A) .4435 .8878 .3747 ?
H(13B) .2757 .9650 .3619 ?
H(14) .4949 1.0317 .2912 ?
H(15A) .7843 .8945 .3266 ?
H(15B) .8364 .9759 .2826 ?
H(16A) .5980 .9202 .2095 ?
H(16B) .7489 .8387 .2274 ?
H(18A) .3680 1.0818 .4187 ?
H(18B) .3787 1.1522 .3639 ?
H(18C) .5153 1.1693 .4245 ?
H(19A) .9199 1.1013 .3338 ?
H(19B) .8324 1.1807 .3750 ?
H(19C) .7220 1.1586 .3109 ?
H(20A) .6582 .9731 .4480 ?
H(20B) .8013 1.0616 .4570 ?
H(20C) .8689 .9803 .4139 ?
H(22) .8197 .6526 .3537 ?
H(23) .9632 .5374 .4194 ?
H(25) .4193 .3920 .4026 ?
H(26) .2751 .5077 .3386 ?
H(32) .5355 .3723 .5136 ?
H(33) .6659 .2536 .5788 ?
H(34) .9960 .1903 .5654 ?
H(35) 1.2006 .2460 .4870 ?
H(36) 1.0705 .3654 .4214 ?
